data_2225391
loop_
_publ_author_name
'Ha, Kwang'

_publ_section_title
;
 Dichlorido(2,4,6-tri-2-pyridyl-1,3,5-triazine)manganese(II)
;
_journal_coeditor_code TK2624
_journal_issue 3
_journal_name_full 'Acta Crystallographica Section E'
_journal_page_first m262
_journal_paper_doi 10.1107/S1600536810004204
_journal_volume 66
_journal_year 2010
_chemical_formula_iupac '[Mn Cl2 (C18 H12 N6)]'
_chemical_formula_moiety 'C18 H12 Cl2 Mn N6'
_chemical_formula_sum 'C18 H12 Cl2 Mn N6'
_chemical_formula_weight 438.18
_chemical_name_systematic
;
Dichlorido(2,4,6-tri-2-pyridyl-1,3,5-triazine)manganese(II)
;
_space_group_IT_number 2
_symmetry_cell_setting triclinic
_symmetry_space_group_name_Hall '-P 1'
_symmetry_space_group_name_H-M 'P -1'
_atom_sites_solution_hydrogens geom
_atom_sites_solution_primary direct
_atom_sites_solution_secondary difmap
_cell_angle_alpha 66.572(2)
_cell_angle_beta 75.812(2)
_cell_angle_gamma 82.867(2)
_cell_formula_units_Z 2
_cell_length_a 8.8247(7)
_cell_length_b 10.5538(9)
_cell_length_c 10.9635(9)
_cell_measurement_reflns_used 1442
_cell_measurement_temperature 200(2)
_cell_measurement_theta_max 24.8
_cell_measurement_theta_min 2.3
_cell_volume 907.91(13)
_computing_cell_refinement 'SAINT (Bruker, 2000)'
_computing_data_collection 'SMART (Bruker, 2000)'
_computing_data_reduction 'SAINT (Bruker, 2000)'
_computing_molecular_graphics 'ORTEP-3 (Farrugia, 1997) and PLATON (Spek, 2009)'
_computing_publication_material 'SHELXL97 (Sheldrick, 2008)'
_computing_structure_refinement 'SHELXL97 (Sheldrick, 2008)'
_computing_structure_solution 'SHELXS97 (Sheldrick, 2008)'
_diffrn_ambient_temperature 200(2)
_diffrn_measured_fraction_theta_full 0.981
_diffrn_measured_fraction_theta_max 0.981
_diffrn_measurement_device_type 'Bruker SMART 1000 CCD'
_diffrn_measurement_method '\f and \w scans'
_diffrn_radiation_monochromator graphite
_diffrn_radiation_source 'fine-focus sealed tube'
_diffrn_radiation_type MoK\a
_diffrn_radiation_wavelength 0.71073
_diffrn_reflns_av_R_equivalents 0.049
_diffrn_reflns_av_sigmaI/netI 0.125
_diffrn_reflns_limit_h_max 11
_diffrn_reflns_limit_h_min -9
_diffrn_reflns_limit_k_max 12
_diffrn_reflns_limit_k_min -14
_diffrn_reflns_limit_l_max 14
_diffrn_reflns_limit_l_min -14
_diffrn_reflns_number 6800
_diffrn_reflns_theta_full 28.3
_diffrn_reflns_theta_max 28.29
_diffrn_reflns_theta_min 2.07
_diffrn_standards_decay_% 0
_diffrn_standards_interval_count 0
_diffrn_standards_interval_time 0
_diffrn_standards_number 0
_exptl_absorpt_coefficient_mu 1.037
_exptl_absorpt_correction_T_max 1.000
_exptl_absorpt_correction_T_min 0.856
_exptl_absorpt_correction_type multi-scan
_exptl_absorpt_process_details '(SADABS; Bruker, 2000)'
_exptl_crystal_colour yellow
_exptl_crystal_density_diffrn 1.603
_exptl_crystal_density_method 'not measured'
_exptl_crystal_description plate
_exptl_crystal_F_000 442
_exptl_crystal_size_max 0.32
_exptl_crystal_size_mid 0.13
_exptl_crystal_size_min 0.06
_refine_diff_density_max 0.73
_refine_diff_density_min -0.86
_refine_ls_extinction_method none
_refine_ls_goodness_of_fit_ref 1.05
_refine_ls_hydrogen_treatment constr
_refine_ls_matrix_type full
_refine_ls_number_parameters 244
_refine_ls_number_reflns 4424
_refine_ls_number_restraints 0
_refine_ls_restrained_S_all 1.05
_refine_ls_R_factor_all 0.149
_refine_ls_R_factor_gt 0.061
_refine_ls_shift/su_max_lt 0.001
_refine_ls_shift/su_mean 0.000
_refine_ls_structure_factor_coef Fsqd
_refine_ls_weighting_details 'calc w=1/[\s^2^(Fo^2^)+(0.0495P)^2^+0.2689P] where P=(Fo^2^+2Fc^2^)/3'
_refine_ls_weighting_scheme calc
_refine_ls_wR_factor_gt 0.111
_refine_ls_wR_factor_ref 0.163
_reflns_number_gt 2256
_reflns_number_total 4424
_reflns_threshold_expression I>2sigma(I)
_cod_data_source_file tk2624.cif
_cod_data_source_block I
_cod_depositor_comments
;
The following automatic conversions were performed:
'_symmetry_cell_setting' value 'Triclinic' changed to 'triclinic'
according to '/home/saulius/struct/CIF-dictionaries/cif_core.dic'
dictionary named 'cif_core.dic' version 2.4.1 from
2010-06-29.

'_exptl_absorpt_correction_type' value 'Multi-scan' changed
to 'multi-scan' according to
'/home/saulius/struct/CIF-dictionaries/cif_core.dic' dictionary named
'cif_core.dic' version 2.4.1 from 2010-06-29.

Automatic conversion script
Id: cif_fix_enum 1527 2010-12-29 10:47:43Z saulius 

The following automatic conversions were performed:

'_symmetry_cell_setting' value 'Triclinic' changed to 'triclinic'
according to /home/saulius/struct/CIF-dictionaries/cif_core.dic
dictionary named 'cif_core.dic' version 2.4.1 from
2010-06-29.

'_exptl_absorpt_correction_type' value 'Multi-scan'
changed to 'multi-scan' according to
/home/saulius/struct/CIF-dictionaries/cif_core.dic dictionary named
'cif_core.dic' version 2.4.1 from 2010-06-29.

Automatic conversion script
Id: cif_fix_values 1715 2011-07-08 13:25:40Z adriana 
;
_cod_database_code 2225391
_cod_database_fobs_code 2225391

loop_
_symmetry_equiv_pos_as_xyz
'x, y, z'
'-x, -y, -z'

loop_
_atom_site_type_symbol
_atom_site_label
_atom_site_fract_x
_atom_site_fract_y
_atom_site_fract_z
_atom_site_U_iso_or_equiv
_atom_site_adp_type
_atom_site_calc_flag
_atom_site_refinement_flags
_atom_site_occupancy
_atom_site_disorder_assembly
_atom_site_disorder_group
Mn Mn1 1.11311(8) -0.09650(8) 0.20984(8) 0.0315(2) Uani d . 1 . .
Cl Cl1 1.19313(15) -0.18383(16) 0.41816(14) 0.0489(4) Uani d . 1 . .
Cl Cl2 1.27174(15) -0.17981(15) 0.05186(14) 0.0474(4) Uani d . 1 . .
N N1 0.8963(4) 0.0276(4) 0.2302(4) 0.0273(9) Uani d . 1 . .
N N2 0.7690(4) 0.2386(4) 0.2287(4) 0.0275(9) Uani d . 1 . .
N N3 0.6232(4) 0.0355(4) 0.2991(4) 0.0280(9) Uani d . 1 . .
N N4 1.1690(4) 0.1343(4) 0.1225(4) 0.0293(10) Uani d . 1 . .
N N5 0.4828(5) 0.3769(4) 0.2798(4) 0.0368(11) Uani d . 1 . .
N N6 0.9004(5) -0.2292(4) 0.2531(4) 0.0323(10) Uani d . 1 . .
C C1 0.8958(5) 0.1617(5) 0.2043(5) 0.0251(11) Uani d . 1 . .
C C2 1.0526(5) 0.2239(5) 0.1442(5) 0.0264(11) Uani d . 1 . .
C C3 1.0755(6) 0.3612(5) 0.1080(5) 0.0311(12) Uani d . 1 . .
H H3 0.9909 0.4206 0.1266 0.037 Uiso calc R 1 . .
C C4 1.2251(6) 0.4128(5) 0.0433(5) 0.0360(13) Uani d . 1 . .
H H4 1.2443 0.5077 0.0165 0.043 Uiso calc R 1 . .
C C5 1.3438(6) 0.3223(5) 0.0196(5) 0.0395(14) Uani d . 1 . .
H H5 1.4465 0.3543 -0.0251 0.047 Uiso calc R 1 . .
C C6 1.3123(6) 0.1852(5) 0.0613(5) 0.0355(13) Uani d . 1 . .
H H6 1.3959 0.1235 0.0459 0.043 Uiso calc R 1 . .
C C7 0.6341(5) 0.1688(5) 0.2782(5) 0.0268(11) Uani d . 1 . .
C C8 0.4833(5) 0.2407(5) 0.3123(5) 0.0284(11) Uani d . 1 . .
C C9 0.3490(5) 0.1626(5) 0.3722(5) 0.0324(12) Uani d . 1 . .
H H9 0.3537 0.0668 0.3893 0.039 Uiso calc R 1 . .
C C10 0.2098(6) 0.2279(6) 0.4058(5) 0.0405(14) Uani d . 1 . .
H H10 0.1164 0.1774 0.4479 0.049 Uiso calc R 1 . .
C C11 0.2074(6) 0.3662(6) 0.3781(6) 0.0446(14) Uani d . 1 . .
H H11 0.1130 0.4128 0.4028 0.053 Uiso calc R 1 . .
C C12 0.3452(6) 0.4377(6) 0.3130(6) 0.0419(14) Uani d . 1 . .
H H12 0.3416 0.5345 0.2909 0.050 Uiso calc R 1 . .
C C13 0.7563(5) -0.0299(5) 0.2721(5) 0.0278(11) Uani d . 1 . .
C C14 0.7581(5) -0.1748(5) 0.2860(5) 0.0272(11) Uani d . 1 . .
C C15 0.6218(6) -0.2477(5) 0.3296(5) 0.0337(12) Uani d . 1 . .
H H15 0.5226 -0.2055 0.3503 0.040 Uiso calc R 1 . .
C C16 0.6351(6) -0.3834(6) 0.3417(6) 0.0429(14) Uani d . 1 . .
H H16 0.5445 -0.4373 0.3741 0.051 Uiso calc R 1 . .
C C17 0.7807(6) -0.4417(6) 0.3066(6) 0.0428(14) Uani d . 1 . .
H H17 0.7919 -0.5348 0.3131 0.051 Uiso calc R 1 . .
C C18 0.9087(6) -0.3594(5) 0.2619(5) 0.0379(13) Uani d . 1 . .
H H18 1.0086 -0.3977 0.2359 0.045 Uiso calc R 1 . .

loop_
_atom_site_aniso_label
_atom_site_aniso_U_11
_atom_site_aniso_U_22
_atom_site_aniso_U_33
_atom_site_aniso_U_12
_atom_site_aniso_U_13
_atom_site_aniso_U_23
Mn1 0.0200(4) 0.0324(5) 0.0388(5) 0.0006(3) -0.0039(3) -0.0120(4)
Cl1 0.0270(8) 0.0674(11) 0.0416(8) -0.0058(7) -0.0071(6) -0.0086(7)
Cl2 0.0349(8) 0.0593(10) 0.0476(9) 0.0063(7) -0.0022(6) -0.0259(7)
N1 0.017(2) 0.028(2) 0.036(2) -0.0024(16) -0.0035(17) -0.0133(19)
N2 0.022(2) 0.029(2) 0.033(2) -0.0064(17) -0.0035(17) -0.0136(19)
N3 0.018(2) 0.028(2) 0.037(2) -0.0030(17) -0.0009(17) -0.0132(19)
N4 0.017(2) 0.032(2) 0.033(2) -0.0043(17) 0.0016(17) -0.0104(19)
N5 0.026(2) 0.035(3) 0.052(3) 0.0091(19) -0.012(2) -0.020(2)
N6 0.027(2) 0.028(2) 0.045(3) 0.0023(18) -0.0091(19) -0.017(2)
C1 0.020(3) 0.019(3) 0.032(3) -0.0023(19) -0.002(2) -0.007(2)
C2 0.015(2) 0.031(3) 0.033(3) -0.001(2) -0.004(2) -0.012(2)
C3 0.028(3) 0.024(3) 0.039(3) -0.004(2) -0.007(2) -0.008(2)
C4 0.027(3) 0.036(3) 0.040(3) -0.013(2) -0.006(2) -0.006(2)
C5 0.026(3) 0.041(4) 0.042(3) -0.009(2) -0.005(2) -0.007(3)
C6 0.021(3) 0.039(3) 0.041(3) -0.002(2) 0.001(2) -0.014(3)
C7 0.021(3) 0.029(3) 0.030(3) -0.001(2) -0.005(2) -0.012(2)
C8 0.024(3) 0.030(3) 0.030(3) 0.000(2) -0.006(2) -0.010(2)
C9 0.023(3) 0.036(3) 0.034(3) -0.001(2) -0.005(2) -0.009(2)
C10 0.024(3) 0.054(4) 0.037(3) 0.004(3) -0.005(2) -0.014(3)
C11 0.032(3) 0.059(4) 0.044(3) 0.014(3) -0.015(3) -0.022(3)
C12 0.045(4) 0.040(3) 0.050(4) 0.010(3) -0.020(3) -0.023(3)
C13 0.018(3) 0.033(3) 0.030(3) -0.007(2) -0.002(2) -0.009(2)
C14 0.024(3) 0.026(3) 0.033(3) -0.003(2) -0.006(2) -0.012(2)
C15 0.026(3) 0.035(3) 0.040(3) -0.006(2) -0.003(2) -0.015(3)
C16 0.042(4) 0.036(3) 0.053(4) -0.015(3) -0.004(3) -0.017(3)
C17 0.045(4) 0.032(3) 0.052(4) -0.008(3) -0.005(3) -0.018(3)
C18 0.041(3) 0.027(3) 0.052(4) 0.006(2) -0.012(3) -0.022(3)

loop_
_atom_type_symbol
_atom_type_description
_atom_type_scat_dispersion_real
_atom_type_scat_dispersion_imag
_atom_type_scat_source
C C 0.0033 0.0016 'International Tables Vol C Tables 4.2.6.8 and 6.1.1.4'
H H 0.0000 0.0000 'International Tables Vol C Tables 4.2.6.8 and 6.1.1.4'
Cl Cl 0.1484 0.1585 'International Tables Vol C Tables 4.2.6.8 and 6.1.1.4'
Mn Mn 0.3368 0.7283 'International Tables Vol C Tables 4.2.6.8 and 6.1.1.4'
N N 0.0061 0.0033 'International Tables Vol C Tables 4.2.6.8 and 6.1.1.4'

loop_
_geom_angle_atom_site_label_1
_geom_angle_atom_site_label_2
_geom_angle_atom_site_label_3
_geom_angle_site_symmetry_1
_geom_angle_site_symmetry_3
_geom_angle
_geom_angle_publ_flag
N1 Mn1 N4 . . 70.05(13) ?
N1 Mn1 N6 . . 70.68(14) ?
N4 Mn1 N6 . . 137.65(14) ?
N1 Mn1 Cl2 . . 139.00(11) ?
N4 Mn1 Cl2 . . 104.03(11) ?
N6 Mn1 Cl2 . . 95.27(11) ?
N1 Mn1 Cl1 . . 108.53(11) ?
N4 Mn1 Cl1 . . 103.39(11) ?
N6 Mn1 Cl1 . . 103.49(11) ?
Cl2 Mn1 Cl1 . . 112.22(6) ?
C1 N1 C13 . . 116.3(4) ?
C1 N1 Mn1 . . 122.6(3) ?
C13 N1 Mn1 . . 121.1(3) ?
C1 N2 C7 . . 113.9(4) ?
C13 N3 C7 . . 115.7(4) ?
C6 N4 C2 . . 117.2(4) ?
C6 N4 Mn1 . . 124.6(3) ?
C2 N4 Mn1 . . 117.9(3) ?
C8 N5 C12 . . 116.7(4) ?
C18 N6 C14 . . 117.5(4) ?
C18 N6 Mn1 . . 125.3(3) ?
C14 N6 Mn1 . . 116.8(3) ?
N1 C1 N2 . . 125.0(4) ?
N1 C1 C2 . . 114.3(4) ?
N2 C1 C2 . . 120.8(4) ?
N4 C2 C3 . . 123.0(4) ?
N4 C2 C1 . . 114.0(4) ?
C3 C2 C1 . . 122.9(4) ?
C2 C3 C4 . . 119.1(5) ?
C2 C3 H3 . . 120.5 ?
C4 C3 H3 . . 120.5 ?
C5 C4 C3 . . 118.2(5) ?
C5 C4 H4 . . 120.9 ?
C3 C4 H4 . . 120.9 ?
C4 C5 C6 . . 119.4(5) ?
C4 C5 H5 . . 120.3 ?
C6 C5 H5 . . 120.3 ?
N4 C6 C5 . . 123.1(5) ?
N4 C6 H6 . . 118.4 ?
C5 C6 H6 . . 118.4 ?
N3 C7 N2 . . 124.9(4) ?
N3 C7 C8 . . 115.2(4) ?
N2 C7 C8 . . 119.9(4) ?
N5 C8 C9 . . 123.6(5) ?
N5 C8 C7 . . 118.4(4) ?
C9 C8 C7 . . 118.0(4) ?
C10 C9 C8 . . 118.3(5) ?
C10 C9 H9 . . 120.9 ?
C8 C9 H9 . . 120.9 ?
C11 C10 C9 . . 119.2(5) ?
C11 C10 H10 . . 120.4 ?
C9 C10 H10 . . 120.4 ?
C10 C11 C12 . . 118.9(5) ?
C10 C11 H11 . . 120.5 ?
C12 C11 H11 . . 120.5 ?
N5 C12 C11 . . 123.3(5) ?
N5 C12 H12 . . 118.3 ?
C11 C12 H12 . . 118.3 ?
N3 C13 N1 . . 123.9(5) ?
N3 C13 C14 . . 120.5(4) ?
N1 C13 C14 . . 115.6(4) ?
N6 C14 C15 . . 123.3(5) ?
N6 C14 C13 . . 114.9(4) ?
C15 C14 C13 . . 121.8(4) ?
C16 C15 C14 . . 117.7(5) ?
C16 C15 H15 . . 121.1 ?
C14 C15 H15 . . 121.1 ?
C15 C16 C17 . . 120.2(5) ?
C15 C16 H16 . . 119.9 ?
C17 C16 H16 . . 119.9 ?
C18 C17 C16 . . 117.4(5) ?
C18 C17 H17 . . 121.3 ?
C16 C17 H17 . . 121.3 ?
N6 C18 C17 . . 123.8(5) ?
N6 C18 H18 . . 118.1 ?
C17 C18 H18 . . 118.1 ?

loop_
_geom_bond_atom_site_label_1
_geom_bond_atom_site_label_2
_geom_bond_site_symmetry_2
_geom_bond_distance
_geom_bond_publ_flag
Mn1 N1 . 2.197(4) ?
Mn1 N4 . 2.303(4) ?
Mn1 N6 . 2.324(4) ?
Mn1 Cl2 . 2.3345(16) ?
Mn1 Cl1 . 2.3494(16) ?
N1 C1 . 1.329(6) ?
N1 C13 . 1.339(5) ?
N2 C1 . 1.335(6) ?
N2 C7 . 1.355(5) ?
N3 C13 . 1.317(6) ?
N3 C7 . 1.345(6) ?
N4 C6 . 1.343(5) ?
N4 C2 . 1.351(6) ?
N5 C8 . 1.336(6) ?
N5 C12 . 1.339(6) ?
N6 C18 . 1.332(6) ?
N6 C14 . 1.342(6) ?
C1 C2 . 1.488(6) ?
C2 C3 . 1.369(6) ?
C3 C4 . 1.398(6) ?
C3 H3 . 0.9500 ?
C4 C5 . 1.375(7) ?
C4 H4 . 0.9500 ?
C5 C6 . 1.376(7) ?
C5 H5 . 0.9500 ?
C6 H6 . 0.9500 ?
C7 C8 . 1.490(6) ?
C8 C9 . 1.395(6) ?
C9 C10 . 1.375(7) ?
C9 H9 . 0.9500 ?
C10 C11 . 1.367(7) ?
C10 H10 . 0.9500 ?
C11 C12 . 1.390(7) ?
C11 H11 . 0.9500 ?
C12 H12 . 0.9500 ?
C13 C14 . 1.474(6) ?
C14 C15 . 1.386(6) ?
C15 C16 . 1.378(7) ?
C15 H15 . 0.9500 ?
C16 C17 . 1.388(7) ?
C16 H16 . 0.9500 ?
C17 C18 . 1.380(7) ?
C17 H17 . 0.9500 ?
C18 H18 . 0.9500 ?

loop_
_geom_hbond_atom_site_label_D
_geom_hbond_atom_site_label_H
_geom_hbond_atom_site_label_A
_geom_hbond_site_symmetry_A
_geom_hbond_distance_DH
_geom_hbond_distance_HA
_geom_hbond_distance_DA
_geom_hbond_angle_DHA
C10 H10 Cl1 2_656 0.95 2.77 3.594(5) 145
C15 H15 Cl1 1_455 0.95 2.82 3.714(5) 157

loop_
_geom_torsion_atom_site_label_1
_geom_torsion_atom_site_label_2
_geom_torsion_atom_site_label_3
_geom_torsion_atom_site_label_4
_geom_torsion_site_symmetry_1
_geom_torsion_site_symmetry_2
_geom_torsion_site_symmetry_3
_geom_torsion_site_symmetry_4
_geom_torsion
_geom_torsion_publ_flag
N4 Mn1 N1 C1 . . . . -8.9(3) ?
N6 Mn1 N1 C1 . . . . -172.7(4) ?
Cl2 Mn1 N1 C1 . . . . -97.5(4) ?
Cl1 Mn1 N1 C1 . . . . 89.0(4) ?
N4 Mn1 N1 C13 . . . . 172.3(4) ?
N6 Mn1 N1 C13 . . . . 8.4(3) ?
Cl2 Mn1 N1 C13 . . . . 83.7(4) ?
Cl1 Mn1 N1 C13 . . . . -89.8(4) ?
N1 Mn1 N4 C6 . . . . -176.4(4) ?
N6 Mn1 N4 C6 . . . . -153.5(4) ?
Cl2 Mn1 N4 C6 . . . . -39.0(4) ?
Cl1 Mn1 N4 C6 . . . . 78.4(4) ?
N1 Mn1 N4 C2 . . . . 9.4(3) ?
N6 Mn1 N4 C2 . . . . 32.4(4) ?
Cl2 Mn1 N4 C2 . . . . 146.9(3) ?
Cl1 Mn1 N4 C2 . . . . -95.7(3) ?
N1 Mn1 N6 C18 . . . . 178.9(4) ?
N4 Mn1 N6 C18 . . . . 156.1(4) ?
Cl2 Mn1 N6 C18 . . . . 38.5(4) ?
Cl1 Mn1 N6 C18 . . . . -75.9(4) ?
N1 Mn1 N6 C14 . . . . -8.5(3) ?
N4 Mn1 N6 C14 . . . . -31.4(5) ?
Cl2 Mn1 N6 C14 . . . . -148.9(3) ?
Cl1 Mn1 N6 C14 . . . . 96.7(3) ?
C13 N1 C1 N2 . . . . 6.4(7) ?
Mn1 N1 C1 N2 . . . . -172.5(4) ?
C13 N1 C1 C2 . . . . -173.8(4) ?
Mn1 N1 C1 C2 . . . . 7.3(5) ?
C7 N2 C1 N1 . . . . -2.8(7) ?
C7 N2 C1 C2 . . . . 177.4(4) ?
C6 N4 C2 C3 . . . . -0.7(7) ?
Mn1 N4 C2 C3 . . . . 173.9(4) ?
C6 N4 C2 C1 . . . . 176.3(4) ?
Mn1 N4 C2 C1 . . . . -9.1(5) ?
N1 C1 C2 N4 . . . . 1.6(6) ?
N2 C1 C2 N4 . . . . -178.5(4) ?
N1 C1 C2 C3 . . . . 178.6(4) ?
N2 C1 C2 C3 . . . . -1.6(7) ?
N4 C2 C3 C4 . . . . 1.2(7) ?
C1 C2 C3 C4 . . . . -175.5(4) ?
C2 C3 C4 C5 . . . . -0.4(7) ?
C3 C4 C5 C6 . . . . -0.8(8) ?
C2 N4 C6 C5 . . . . -0.6(7) ?
Mn1 N4 C6 C5 . . . . -174.8(4) ?
C4 C5 C6 N4 . . . . 1.3(8) ?
C13 N3 C7 N2 . . . . 2.1(7) ?
C13 N3 C7 C8 . . . . -178.6(4) ?
C1 N2 C7 N3 . . . . -1.6(7) ?
C1 N2 C7 C8 . . . . 179.0(4) ?
C12 N5 C8 C9 . . . . 2.8(7) ?
C12 N5 C8 C7 . . . . -179.5(4) ?
N3 C7 C8 N5 . . . . -172.6(4) ?
N2 C7 C8 N5 . . . . 6.8(7) ?
N3 C7 C8 C9 . . . . 5.2(6) ?
N2 C7 C8 C9 . . . . -175.4(4) ?
N5 C8 C9 C10 . . . . -3.3(7) ?
C7 C8 C9 C10 . . . . 179.0(4) ?
C8 C9 C10 C11 . . . . 0.8(7) ?
C9 C10 C11 C12 . . . . 1.8(8) ?
C8 N5 C12 C11 . . . . 0.1(7) ?
C10 C11 C12 N5 . . . . -2.4(8) ?
C7 N3 C13 N1 . . . . 1.9(7) ?
C7 N3 C13 C14 . . . . -177.6(4) ?
C1 N1 C13 N3 . . . . -5.8(7) ?
Mn1 N1 C13 N3 . . . . 173.0(4) ?
C1 N1 C13 C14 . . . . 173.7(4) ?
Mn1 N1 C13 C14 . . . . -7.5(5) ?
C18 N6 C14 C15 . . . . 0.8(7) ?
Mn1 N6 C14 C15 . . . . -172.4(4) ?
C18 N6 C14 C13 . . . . -179.0(4) ?
Mn1 N6 C14 C13 . . . . 7.8(5) ?
N3 C13 C14 N6 . . . . 178.8(4) ?
N1 C13 C14 N6 . . . . -0.7(6) ?
N3 C13 C14 C15 . . . . -1.0(7) ?
N1 C13 C14 C15 . . . . 179.5(4) ?
N6 C14 C15 C16 . . . . 1.3(8) ?
C13 C14 C15 C16 . . . . -178.9(4) ?
C14 C15 C16 C17 . . . . -2.1(8) ?
C15 C16 C17 C18 . . . . 0.9(8) ?
C14 N6 C18 C17 . . . . -2.1(8) ?
Mn1 N6 C18 C17 . . . . 170.4(4) ?
C16 C17 C18 N6 . . . . 1.2(8) ?
